data_2224382
loop_
_publ_author_name
'Strasser, Christoph E.'
'Coetzee, Karolien'
'Cronje, Stephanie'
'Raubenheimer, Helgard G.'

_publ_section_title
;
 (<i>m</i>-Phenylenedimethylene)bis(triphenylphosphonium)
 bis[chlorido(pentafluorophenyl)aurate(I)] dichloromethane disolvate
;
_journal_coeditor_code OM2280
_journal_issue 12
_journal_name_full 'Acta Crystallographica Section E'
_journal_page_first m1499
_journal_paper_doi 10.1107/S1600536809045474
_journal_volume 65
_journal_year 2009
_chemical_formula_iupac '(C44 H38 P2) [Au Cl (C6 F5)]2, 2C H2 Cl2'
_chemical_formula_moiety 'C44 H38 P2 2+, 2(C6 Au Cl F5 -), 2(C H2 Cl2)'
_chemical_formula_sum 'C58 H42 Au2 Cl6 F10 P2'
_chemical_formula_weight 1597.5
_chemical_name_systematic
;
(<i>m</i>-Phenylenedimethylene)bis(triphenylphosphonium)
bis[chlorido(pentafluorophenyl)aurate(I)] dichloromethane disolvate
;
_space_group_IT_number 32
_symmetry_cell_setting orthorhombic
_symmetry_space_group_name_Hall 'P 2 -2ab'
_symmetry_space_group_name_H-M 'P b a 2'
_atom_sites_solution_hydrogens geom
_atom_sites_solution_primary direct
_atom_sites_solution_secondary difmap
_audit_creation_method SHELXL-97
_cell_angle_alpha 90.00
_cell_angle_beta 90.00
_cell_angle_gamma 90.00
_cell_formula_units_Z 2
_cell_length_a 14.506(3)
_cell_length_b 22.083(4)
_cell_length_c 8.9439(18)
_cell_measurement_temperature 203(2)
_cell_volume 2865.1(10)
_computing_cell_refinement 'DENZO (Otwinowski & Minor, 1997)'
_computing_data_collection 'COLLECT (Nonius, 1998)'
_computing_data_reduction 'DENZO (Otwinowski & Minor, 1997)'
_computing_molecular_graphics 'X-SEED (Atwood & Barbour, 2003; Barbour, 2001)'
_computing_publication_material
;
X-SEED (Atwood & Barbour, 2003; Barbour, 2001)
;
_computing_structure_refinement 'SHELXL97 (Sheldrick, 2008)'
_computing_structure_solution 'SHELXS97 (Sheldrick, 2008)'
_diffrn_ambient_temperature 203(2)
_diffrn_measured_fraction_theta_full 0.996
_diffrn_measured_fraction_theta_max 0.996
_diffrn_measurement_device_type 'Nonius Kappa CCD'
_diffrn_measurement_method '\f and \w'
_diffrn_radiation_monochromator graphite
_diffrn_radiation_source 'fine-focus sealed tube'
_diffrn_radiation_type MoK\a
_diffrn_radiation_wavelength 0.71073
_diffrn_reflns_av_R_equivalents 0.0415
_diffrn_reflns_av_sigmaI/netI 0.0344
_diffrn_reflns_limit_h_max 18
_diffrn_reflns_limit_h_min -18
_diffrn_reflns_limit_k_max 28
_diffrn_reflns_limit_k_min -28
_diffrn_reflns_limit_l_max 11
_diffrn_reflns_limit_l_min -11
_diffrn_reflns_number 60733
_diffrn_reflns_theta_full 27.51
_diffrn_reflns_theta_max 27.51
_diffrn_reflns_theta_min 3.73
_exptl_absorpt_coefficient_mu 5.521
_exptl_absorpt_correction_T_max 0.516
_exptl_absorpt_correction_T_min 0.207
_exptl_absorpt_correction_type multi-scan
_exptl_absorpt_process_details '(DENZO; Otwinowski & Minor, 1997)'
_exptl_crystal_colour colourless
_exptl_crystal_density_diffrn 1.852
_exptl_crystal_density_method 'not measured'
_exptl_crystal_description needle
_exptl_crystal_F_000 1540
_exptl_crystal_size_max 0.35
_exptl_crystal_size_mid 0.12
_exptl_crystal_size_min 0.12
_refine_diff_density_max 0.497
_refine_diff_density_min -0.499
_refine_ls_abs_structure_details 'Flack (1983), 3067 Friedel pairs'
_refine_ls_abs_structure_Flack 0.034(5)
_refine_ls_extinction_method none
_refine_ls_goodness_of_fit_ref 1.033
_refine_ls_hydrogen_treatment constr
_refine_ls_matrix_type full
_refine_ls_number_parameters 353
_refine_ls_number_reflns 6565
_refine_ls_number_restraints 1
_refine_ls_restrained_S_all 1.033
_refine_ls_R_factor_all 0.0335
_refine_ls_R_factor_gt 0.0235
_refine_ls_shift/su_max 0.001
_refine_ls_shift/su_mean 0.000
_refine_ls_structure_factor_coef Fsqd
_refine_ls_weighting_details 'calc w=1/[\s^2^(Fo^2^)+(0.0174P)^2^+1.2785P] where P=(Fo^2^+2Fc^2^)/3'
_refine_ls_weighting_scheme calc
_refine_ls_wR_factor_gt 0.0491
_refine_ls_wR_factor_ref 0.0523
_reflns_number_gt 5638
_reflns_number_total 6565
_reflns_threshold_expression I>2\s(I)
_cod_data_source_file om2280.cif
_cod_data_source_block I
_cod_database_code 2224382
_cod_database_fobs_code 2224382

loop_
_symmetry_equiv_pos_as_xyz
'x, y, z'
'-x, -y, z'
'-x+1/2, y+1/2, z'
'x+1/2, -y+1/2, z'

loop_
_atom_site_type_symbol
_atom_site_label
_atom_site_fract_x
_atom_site_fract_y
_atom_site_fract_z
_atom_site_U_iso_or_equiv
_atom_site_adp_type
_atom_site_calc_flag
_atom_site_refinement_flags
_atom_site_occupancy
_atom_site_disorder_assembly
_atom_site_disorder_group
P P1 0.29554(5) 0.10315(3) 0.61705(15) 0.02913(17) Uani d . 1 . .
C C1 0.5000 0.0000 0.9430(6) 0.0381(13) Uani d S 1 . .
C C2 0.4610(2) 0.04836(16) 0.8664(4) 0.0343(8) Uani d . 1 . .
C C3 0.4600(2) 0.04836(15) 0.7119(4) 0.0277(7) Uani d . 1 . .
C C4 0.5000 0.0000 0.6346(10) 0.0269(9) Uani d S 1 . .
C C5 0.42041(17) 0.10111(12) 0.6264(6) 0.0302(6) Uani d . 1 . .
C C6 0.2517(2) 0.03869(15) 0.5151(4) 0.0330(8) Uani d . 1 . .
C C7 0.3065(3) 0.01043(16) 0.4097(4) 0.0387(9) Uani d . 1 . .
C C8 0.2733(3) -0.0392(2) 0.3333(5) 0.0518(11) Uani d . 1 . .
C C9 0.1845(3) -0.05876(18) 0.3566(5) 0.0536(11) Uani d . 1 . .
C C10 0.1293(3) -0.0300(2) 0.4562(5) 0.0597(12) Uani d . 1 . .
C C11 0.1620(3) 0.0191(2) 0.5372(5) 0.0497(10) Uani d . 1 . .
C C12 0.2605(2) 0.17233(15) 0.5272(4) 0.0319(8) Uani d . 1 . .
C C13 0.1674(3) 0.1861(2) 0.5250(6) 0.0599(12) Uani d . 1 . .
C C14 0.1374(3) 0.2384(2) 0.4552(6) 0.0643(13) Uani d . 1 . .
C C15 0.2002(3) 0.2769(2) 0.3882(5) 0.0539(11) Uani d . 1 . .
C C16 0.2905(3) 0.2621(2) 0.3868(6) 0.0643(13) Uani d . 1 . .
C C17 0.3224(3) 0.20981(19) 0.4564(5) 0.0536(12) Uani d . 1 . .
C C18 0.2512(2) 0.10380(16) 0.8034(4) 0.0341(8) Uani d . 1 . .
C C19 0.2495(3) 0.1577(2) 0.8821(5) 0.0476(10) Uani d . 1 . .
C C20 0.2253(3) 0.1578(3) 1.0317(6) 0.0675(14) Uani d . 1 . .
C C21 0.2029(3) 0.1045(3) 1.1023(6) 0.0701(14) Uani d . 1 . .
C C22 0.2034(3) 0.0508(3) 1.0243(5) 0.0650(14) Uani d . 1 . .
C C23 0.2284(3) 0.04949(19) 0.8757(5) 0.0466(10) Uani d . 1 . .
H H1 0.5000 0.0000 1.0481 0.046 Uiso calc SR 1 . .
H H2 0.4354 0.0810 0.9196 0.041 Uiso calc R 1 . .
H H4 0.5000 0.0000 0.5295 0.032 Uiso calc SR 1 . .
H H5A 0.4448 0.1000 0.5242 0.036 Uiso calc R 1 . .
H H5B 0.4420 0.1387 0.6729 0.036 Uiso calc R 1 . .
H H7 0.3661 0.0250 0.3902 0.046 Uiso calc R 1 . .
H H8 0.3115 -0.0597 0.2651 0.062 Uiso calc R 1 . .
H H9 0.1619 -0.0923 0.3031 0.064 Uiso calc R 1 . .
H H10 0.0685 -0.0434 0.4705 0.072 Uiso calc R 1 . .
H H11 0.1237 0.0389 0.6064 0.060 Uiso calc R 1 . .
H H13 0.1247 0.1600 0.5708 0.072 Uiso calc R 1 . .
H H14 0.0742 0.2478 0.4534 0.077 Uiso calc R 1 . .
H H15 0.1801 0.3132 0.3438 0.065 Uiso calc R 1 . .
H H16 0.3326 0.2876 0.3378 0.077 Uiso calc R 1 . .
H H17 0.3856 0.2002 0.4551 0.064 Uiso calc R 1 . .
H H19 0.2648 0.1942 0.8340 0.057 Uiso calc R 1 . .
H H20 0.2241 0.1945 1.0853 0.081 Uiso calc R 1 . .
H H21 0.1871 0.1047 1.2042 0.084 Uiso calc R 1 . .
H H22 0.1866 0.0147 1.0728 0.078 Uiso calc R 1 . .
H H23 0.2302 0.0126 0.8233 0.056 Uiso calc R 1 . .
Au Au1 0.488135(8) 0.198870(5) 0.12628(4) 0.04045(5) Uani d . 1 . .
Cl Cl1 0.50324(7) 0.10795(5) 0.24986(12) 0.0484(3) Uani d . 1 . .
F F1 0.4675(2) 0.23148(12) -0.2198(3) 0.0672(7) Uani d . 1 . .
F F2 0.45501(18) 0.33720(11) -0.3633(5) 0.0731(7) Uani d . 1 . .
F F3 0.4605(2) 0.44303(12) -0.2066(4) 0.0832(9) Uani d . 1 . .
F F4 0.47789(18) 0.44033(11) 0.0945(5) 0.0713(11) Uani d . 1 . .
F F5 0.48874(17) 0.33557(15) 0.2410(4) 0.0608(8) Uani d . 1 . .
C C24 0.4787(3) 0.27811(19) 0.0173(5) 0.0419(10) Uani d . 1 . .
C C25 0.4702(3) 0.28254(19) -0.1338(6) 0.0474(10) Uani d . 1 . .
C C26 0.4645(3) 0.3359(2) -0.2122(6) 0.0548(11) Uani d . 1 . .
C C27 0.4675(3) 0.38949(19) -0.1351(6) 0.0551(12) Uani d . 1 . .
C C28 0.4747(3) 0.3880(2) 0.0179(6) 0.0522(12) Uani d . 1 . .
C C29 0.4806(3) 0.3329(2) 0.0903(5) 0.0452(14) Uani d . 1 . .
Cl Cl2 0.24384(10) 0.33560(10) 1.00079(18) 0.1041(6) Uani d . 1 . .
Cl Cl3 0.20261(13) 0.38659(9) 0.71284(19) 0.1085(6) Uani d . 1 . .
C C30 0.1618(4) 0.3621(3) 0.8821(7) 0.103(2) Uani d . 1 . .
H H30B 0.1295 0.3957 0.9308 0.123 Uiso calc R 1 . .
H H30A 0.1166 0.3299 0.8646 0.123 Uiso calc R 1 . .

loop_
_atom_site_aniso_label
_atom_site_aniso_U_11
_atom_site_aniso_U_22
_atom_site_aniso_U_33
_atom_site_aniso_U_12
_atom_site_aniso_U_13
_atom_site_aniso_U_23
P1 0.0292(4) 0.0248(4) 0.0334(4) 0.0028(3) 0.0009(6) 0.0018(6)
C1 0.037(3) 0.051(4) 0.026(3) 0.007(2) 0.000 0.000
C2 0.0310(18) 0.037(2) 0.035(2) 0.0065(16) -0.0015(15) -0.0067(16)
C4 0.0248(19) 0.030(2) 0.026(2) 0.0013(15) 0.000 0.000
C3 0.0250(17) 0.0260(18) 0.0322(19) 0.0016(14) -0.0016(14) -0.0007(15)
C5 0.0280(14) 0.0258(14) 0.0369(16) 0.0011(11) 0.000(3) 0.000(3)
C6 0.036(2) 0.0265(18) 0.037(2) -0.0015(15) -0.0052(16) 0.0040(15)
C7 0.042(2) 0.032(2) 0.042(2) 0.0031(16) -0.0067(17) 0.0000(17)
C8 0.060(3) 0.047(2) 0.048(3) 0.011(2) -0.015(2) -0.010(2)
C9 0.062(3) 0.036(2) 0.062(3) -0.004(2) -0.021(2) -0.008(2)
C10 0.045(3) 0.060(3) 0.074(3) -0.025(2) -0.007(2) 0.003(3)
C11 0.041(2) 0.050(2) 0.057(3) -0.008(2) 0.001(2) -0.003(2)
C12 0.035(2) 0.0254(18) 0.035(2) 0.0057(15) -0.0021(16) 0.0020(15)
C13 0.039(3) 0.052(3) 0.088(3) 0.006(2) -0.002(2) 0.029(2)
C14 0.043(3) 0.051(3) 0.099(4) 0.019(2) -0.009(2) 0.016(3)
C15 0.064(3) 0.037(2) 0.061(3) 0.017(2) -0.004(2) 0.009(2)
C16 0.063(3) 0.041(3) 0.089(4) 0.004(2) 0.009(3) 0.028(2)
C17 0.039(2) 0.042(2) 0.080(3) 0.0096(18) 0.008(2) 0.021(2)
C18 0.0258(18) 0.039(2) 0.038(2) 0.0060(15) -0.0003(14) 0.0046(17)
C19 0.044(2) 0.051(3) 0.048(3) 0.0028(19) 0.005(2) -0.009(2)
C20 0.056(3) 0.093(4) 0.054(3) 0.014(3) 0.000(2) -0.034(3)
C21 0.055(3) 0.118(4) 0.037(3) 0.016(3) 0.004(2) 0.007(3)
C22 0.056(3) 0.090(4) 0.049(3) 0.005(3) 0.002(2) 0.026(3)
C23 0.048(2) 0.046(3) 0.046(3) 0.0036(19) 0.0011(19) 0.0130(19)
Au1 0.03975(8) 0.03337(8) 0.04823(9) 0.00044(5) 0.0041(2) -0.00390(14)
Cl1 0.0664(7) 0.0379(6) 0.0408(6) 0.0042(4) 0.0087(5) 0.0024(4)
F1 0.090(2) 0.0504(17) 0.0612(17) 0.0021(14) -0.0002(14) -0.0054(14)
F2 0.0798(16) 0.0718(15) 0.0676(18) 0.0066(13) 0.011(2) 0.012(2)
F3 0.085(2) 0.0458(16) 0.119(3) 0.0025(15) 0.0096(19) 0.0261(16)
F4 0.0790(17) 0.0310(12) 0.104(3) -0.0003(10) 0.0047(17) -0.0101(16)
F5 0.0653(18) 0.0474(19) 0.070(2) 0.0042(12) -0.0004(14) -0.0151(18)
C24 0.033(2) 0.036(2) 0.058(3) -0.0002(16) 0.0033(18) 0.000(2)
C25 0.044(2) 0.030(2) 0.068(3) -0.0009(18) 0.004(2) -0.006(2)
C26 0.044(3) 0.057(3) 0.063(3) 0.004(2) 0.008(2) 0.005(2)
C27 0.040(2) 0.033(2) 0.093(4) -0.0023(18) 0.007(2) 0.008(2)
C28 0.039(2) 0.037(3) 0.081(4) -0.0027(18) 0.006(2) -0.006(2)
C29 0.033(2) 0.038(2) 0.065(4) -0.0004(15) 0.0047(19) -0.005(2)
Cl2 0.0567(9) 0.1708(17) 0.0849(11) 0.0179(10) -0.0005(8) 0.0315(11)
Cl3 0.1261(14) 0.1259(15) 0.0733(9) 0.0085(11) 0.0209(9) 0.0275(9)
C30 0.047(3) 0.155(6) 0.106(5) 0.015(4) 0.009(3) 0.066(4)

loop_
_atom_type_symbol
_atom_type_description
_atom_type_scat_dispersion_real
_atom_type_scat_dispersion_imag
_atom_type_scat_source
C C 0.0033 0.0016 'International Tables Vol C Tables 4.2.6.8 and 6.1.1.4'
H H 0.0000 0.0000 'International Tables Vol C Tables 4.2.6.8 and 6.1.1.4'
F F 0.0171 0.0103 'International Tables Vol C Tables 4.2.6.8 and 6.1.1.4'
P P 0.1023 0.0942 'International Tables Vol C Tables 4.2.6.8 and 6.1.1.4'
Au Au -2.0133 8.8022 'International Tables Vol C Tables 4.2.6.8 and 6.1.1.4'
Cl Cl 0.1484 0.1585 'International Tables Vol C Tables 4.2.6.8 and 6.1.1.4'

loop_
_geom_angle_atom_site_label_1
_geom_angle_atom_site_label_2
_geom_angle_atom_site_label_3
_geom_angle_site_symmetry_1
_geom_angle_site_symmetry_3
_geom_angle
_geom_angle_publ_flag
P1 C5 H5A . . 108.5 ?
P1 C5 H5B . . 108.5 ?
C6 P1 C5 . . 110.82(16) ?
C12 P1 C5 . . 108.89(16) ?
C12 P1 C6 . . 110.12(17) ?
C18 P1 C5 . . 108.5(2) ?
C18 P1 C6 . . 110.52(17) ?
C18 P1 C12 . . 107.94(17) ?
C3 C5 P1 . . 115.0(2) ?
C7 C6 P1 . . 119.8(3) ?
C11 C6 P1 . . 120.3(3) ?
C13 C12 P1 . . 117.9(3) ?
C17 C12 P1 . . 122.1(3) ?
C19 C18 P1 . . 119.2(3) ?
C23 C18 P1 . . 120.5(3) ?
C2 C1 C2 2_655 . 120.9(5) ?
C2 C3 C4 . . 119.3(4) ?
C2 C3 C5 . . 120.8(3) ?
C3 C2 C1 . . 119.8(4) ?
C3 C4 C3 2_655 . 120.7(7) ?
C4 C3 C5 . . 119.8(4) ?
C6 C11 C10 . . 119.4(4) ?
C7 C6 C11 . . 119.8(3) ?
C8 C7 C6 . . 119.8(4) ?
C9 C8 C7 . . 120.1(4) ?
C9 C10 C11 . . 120.5(4) ?
C10 C9 C8 . . 120.4(4) ?
C12 C17 C16 . . 119.2(4) ?
C13 C14 C15 . . 120.2(4) ?
C14 C13 C12 . . 119.8(4) ?
C15 C16 C17 . . 121.3(4) ?
C16 C15 C14 . . 119.6(4) ?
C17 C12 C13 . . 119.9(3) ?
C19 C18 C23 . . 119.9(3) ?
C20 C19 C18 . . 119.9(4) ?
C21 C20 C19 . . 120.1(5) ?
C22 C21 C20 . . 120.3(5) ?
C22 C23 C18 . . 119.2(4) ?
C23 C22 C21 . . 120.6(4) ?
C1 C2 H2 . . 120.1 ?
C2 C1 H1 . . 119.5 ?
C2 C1 H1 2_655 . 119.5 ?
C3 C2 H2 . . 120.1 ?
C3 C4 H4 . . 119.7 ?
C3 C4 H4 2_655 . 119.7 ?
C3 C5 H5A . . 108.5 ?
C3 C5 H5B . . 108.5 ?
C6 C7 H7 . . 120.1 ?
C6 C11 H11 . . 120.3 ?
C7 C8 H8 . . 120.0 ?
C8 C7 H7 . . 120.1 ?
C8 C9 H9 . . 119.8 ?
C9 C8 H8 . . 120.0 ?
C9 C10 H10 . . 119.8 ?
C10 C9 H9 . . 119.8 ?
C10 C11 H11 . . 120.3 ?
C11 C10 H10 . . 119.8 ?
C12 C13 H13 . . 120.1 ?
C12 C17 H17 . . 120.4 ?
C13 C14 H14 . . 119.9 ?
C14 C13 H13 . . 120.1 ?
C14 C15 H15 . . 120.2 ?
C15 C14 H14 . . 119.9 ?
C15 C16 H16 . . 119.3 ?
C16 C15 H15 . . 120.2 ?
C16 C17 H17 . . 120.4 ?
C17 C16 H16 . . 119.3 ?
C18 C19 H19 . . 120.1 ?
C18 C23 H23 . . 120.4 ?
C19 C20 H20 . . 119.9 ?
C20 C19 H19 . . 120.1 ?
C20 C21 H21 . . 119.9 ?
C21 C20 H20 . . 119.9 ?
C21 C22 H22 . . 119.7 ?
C22 C21 H21 . . 119.9 ?
C22 C23 H23 . . 120.4 ?
C23 C22 H22 . . 119.7 ?
H5A C5 H5B . . 107.5 ?
F1 C25 C24 . . 120.2(4) ?
F1 C25 C26 . . 114.8(4) ?
F2 C26 C25 . . 122.2(4) ?
F2 C26 C27 . . 119.0(4) ?
F3 C27 C26 . . 121.1(5) ?
F3 C27 C28 . . 119.9(4) ?
F4 C28 C27 . . 119.4(4) ?
F4 C28 C29 . . 121.1(5) ?
F5 C29 C24 . . 120.9(5) ?
F5 C29 C28 . . 115.7(5) ?
C24 Au1 Cl1 . . 178.43(11) ?
C25 C24 Au1 . . 123.4(3) ?
C29 C24 Au1 . . 122.3(4) ?
C24 C25 C26 . . 125.0(4) ?
C24 C29 C28 . . 123.5(5) ?
C25 C24 C29 . . 114.2(4) ?
C26 C27 C28 . . 118.9(4) ?
C27 C26 C25 . . 118.8(5) ?
C27 C28 C29 . . 119.5(4) ?
Cl2 C30 Cl3 . . 114.8(3) ?
Cl2 C30 H30A . . 108.6 ?
Cl2 C30 H30B . . 108.6 ?
Cl3 C30 H30A . . 108.6 ?
Cl3 C30 H30B . . 108.6 ?
H30B C30 H30A . . 107.6 ?

loop_
_geom_bond_atom_site_label_1
_geom_bond_atom_site_label_2
_geom_bond_site_symmetry_2
_geom_bond_distance
_geom_bond_publ_flag
P1 C5 . 1.814(3) ?
P1 C6 . 1.806(3) ?
P1 C12 . 1.799(3) ?
P1 C18 . 1.787(4) ?
C1 C2 . 1.389(4) ?
C1 C2 2_655 1.389(4) ?
C3 C2 . 1.382(5) ?
C3 C4 . 1.399(5) ?
C3 C5 . 1.507(5) ?
C4 C3 2_655 1.399(5) ?
C6 C7 . 1.382(5) ?
C6 C11 . 1.385(5) ?
C7 C8 . 1.378(6) ?
C8 C9 . 1.375(6) ?
C9 C10 . 1.356(6) ?
C10 C11 . 1.387(6) ?
C12 C13 . 1.385(6) ?
C12 C17 . 1.376(5) ?
C13 C14 . 1.382(6) ?
C14 C15 . 1.383(6) ?
C15 C16 . 1.351(6) ?
C16 C17 . 1.391(6) ?
C18 C19 . 1.383(5) ?
C18 C23 . 1.402(5) ?
C19 C20 . 1.384(6) ?
C20 C21 . 1.376(7) ?
C21 C22 . 1.375(7) ?
C22 C23 . 1.378(6) ?
C1 H1 . 0.9400 ?
C2 H2 . 0.9400 ?
C4 H4 . 0.9400 ?
C5 H5A . 0.9800 ?
C5 H5B . 0.9800 ?
C7 H7 . 0.9400 ?
C8 H8 . 0.9400 ?
C9 H9 . 0.9400 ?
C10 H10 . 0.9400 ?
C11 H11 . 0.9400 ?
C13 H13 . 0.9400 ?
C14 H14 . 0.9400 ?
C15 H15 . 0.9400 ?
C16 H16 . 0.9400 ?
C17 H17 . 0.9400 ?
C19 H19 . 0.9400 ?
C20 H20 . 0.9400 ?
C21 H21 . 0.9400 ?
C22 H22 . 0.9400 ?
C23 H23 . 0.9400 ?
Au1 Cl1 . 2.3024(12) ?
Au1 C24 . 2.008(4) ?
F1 C25 . 1.365(5) ?
F2 C26 . 1.359(6) ?
F3 C27 . 1.348(5) ?
F4 C28 . 1.343(5) ?
F5 C29 . 1.354(6) ?
C24 C25 . 1.361(6) ?
C24 C29 . 1.375(7) ?
C25 C26 . 1.373(7) ?
C26 C27 . 1.371(7) ?
C27 C28 . 1.373(7) ?
C28 C29 . 1.382(7) ?
Cl2 C30 . 1.698(5) ?
Cl3 C30 . 1.714(6) ?
C30 H30B . 0.9800 ?
C30 H30A . 0.9800 ?

loop_
_geom_hbond_atom_site_label_D
_geom_hbond_atom_site_label_H
_geom_hbond_atom_site_label_A
_geom_hbond_site_symmetry_A
_geom_hbond_distance_DH
_geom_hbond_distance_HA
_geom_hbond_distance_DA
_geom_hbond_angle_DHA
C5 H5A Cl1 . 0.98 2.60 3.579(5) 174.4
C5 H5B F1 1_556 0.98 2.29 3.263(4) 170.5

loop_
_geom_torsion_atom_site_label_1
_geom_torsion_atom_site_label_2
_geom_torsion_atom_site_label_3
_geom_torsion_atom_site_label_4
_geom_torsion_site_symmetry_1
_geom_torsion_site_symmetry_2
_geom_torsion_site_symmetry_3
_geom_torsion_site_symmetry_4
_geom_torsion
_geom_torsion_publ_flag
P1 C6 C7 C8 . . . . 179.2(3) ?
P1 C6 C11 C10 . . . . 179.1(3) ?
P1 C12 C13 C14 . . . . -179.1(4) ?
P1 C12 C17 C16 . . . . 178.8(4) ?
P1 C18 C19 C20 . . . . -172.7(3) ?
P1 C18 C23 C22 . . . . 173.4(3) ?
C5 P1 C6 C7 . . . . -25.6(3) ?
C5 P1 C6 C11 . . . . 157.3(3) ?
C5 P1 C12 C13 . . . . -172.4(3) ?
C5 P1 C12 C17 . . . . 10.4(4) ?
C5 P1 C18 C19 . . . . 80.3(3) ?
C5 P1 C18 C23 . . . . -92.2(3) ?
C6 P1 C5 C3 . . . . -64.2(4) ?
C6 P1 C12 C13 . . . . 65.9(4) ?
C6 P1 C12 C17 . . . . -111.3(4) ?
C6 P1 C18 C19 . . . . -158.0(3) ?
C6 P1 C18 C23 . . . . 29.4(4) ?
C12 P1 C5 C3 . . . . 174.5(3) ?
C12 P1 C6 C7 . . . . 94.9(3) ?
C12 P1 C6 C11 . . . . -82.2(3) ?
C12 P1 C18 C19 . . . . -37.5(3) ?
C12 P1 C18 C23 . . . . 149.9(3) ?
C18 P1 C5 C3 . . . . 57.3(3) ?
C18 P1 C6 C7 . . . . -145.9(3) ?
C18 P1 C6 C11 . . . . 37.0(4) ?
C18 P1 C12 C13 . . . . -54.8(4) ?
C18 P1 C12 C17 . . . . 128.0(4) ?
C2 C3 C5 P1 . . . . -78.2(4) ?
C4 C3 C5 P1 . . . . 104.8(3) ?
C2 C1 C2 C3 2_655 . . . 0.7(2) ?
C2 C3 C4 C3 . . . 2_655 0.6(2) ?
C4 C3 C2 C1 . . . . -1.3(5) ?
C5 C3 C2 C1 . . . . -178.3(3) ?
C5 C3 C4 C3 . . . 2_655 177.7(3) ?
C6 C7 C8 C9 . . . . 3.1(6) ?
C7 C6 C11 C10 . . . . 2.0(6) ?
C7 C8 C9 C10 . . . . -0.9(6) ?
C8 C9 C10 C11 . . . . -0.7(7) ?
C9 C10 C11 C6 . . . . 0.2(7) ?
C11 C6 C7 C8 . . . . -3.6(6) ?
C12 C13 C14 C15 . . . . -0.2(7) ?
C13 C12 C17 C16 . . . . 1.7(7) ?
C13 C14 C15 C16 . . . . 2.3(7) ?
C14 C15 C16 C17 . . . . -2.4(8) ?
C15 C16 C17 C12 . . . . 0.4(8) ?
C17 C12 C13 C14 . . . . -1.8(7) ?
C18 C19 C20 C21 . . . . 0.0(7) ?
C19 C18 C23 C22 . . . . 0.8(6) ?
C19 C20 C21 C22 . . . . -0.7(7) ?
C20 C21 C22 C23 . . . . 1.5(7) ?
C21 C22 C23 C18 . . . . -1.6(7) ?
C23 C18 C19 C20 . . . . 0.0(6) ?
Au1 C24 C25 F1 . . . . 0.1(6) ?
Au1 C24 C29 F5 . . . . -0.2(5) ?
Au1 C24 C25 C26 . . . . -179.3(3) ?
Au1 C24 C29 C28 . . . . 179.6(3) ?
F1 C25 C26 F2 . . . . 1.3(6) ?
F2 C26 C27 F3 . . . . 0.5(6) ?
F3 C27 C28 F4 . . . . -2.2(6) ?
F4 C28 C29 F5 . . . . 0.5(6) ?
F1 C25 C26 C27 . . . . -179.4(4) ?
F2 C26 C27 C28 . . . . 178.4(4) ?
F3 C27 C28 C29 . . . . 179.1(4) ?
F4 C28 C29 C24 . . . . -179.3(4) ?
C24 C25 C26 F2 . . . . -179.2(4) ?
C25 C24 C29 F5 . . . . 180.0(4) ?
C25 C26 C27 F3 . . . . -178.8(4) ?
C26 C27 C28 F4 . . . . 179.9(4) ?
C27 C28 C29 F5 . . . . 179.2(4) ?
C29 C24 C25 F1 . . . . 179.9(3) ?
C24 C25 C26 C27 . . . . 0.1(7) ?
C25 C24 C29 C28 . . . . -0.2(6) ?
C25 C26 C27 C28 . . . . -1.0(7) ?
C26 C27 C28 C29 . . . . 1.2(6) ?
C27 C28 C29 C24 . . . . -0.6(6) ?
C29 C24 C25 C26 . . . . 0.5(6) ?
